data_4076732
loop_
_publ_author_name
'Ganesan, Mani'
'B\'erub\'e, Christian D.'
'Gambarotta, Sandro'
'Yap, Glenn P. A.'

_publ_section_title
;
 Effect of the Alkali-Metal Cation on the Bonding Mode of
 2,5-Dimethylpyrrole in Divalent Samarium and Ytterbium Complexes
;
_journal_issue 8
_journal_name_full Organometallics
_journal_page_first 1707
_journal_page_last 1713
_journal_paper_doi 10.1021/om0109915
_journal_volume 21
_journal_year 2002
_chemical_formula_sum 'C32 H48 K2 N4 O2 Yb'
_chemical_formula_weight 771.98
_chemical_name_systematic ?
_space_group_IT_number 18
_symmetry_cell_setting orthorhombic
_symmetry_space_group_name_Hall 'P 2 2ab'
_symmetry_space_group_name_H-M 'P 21 21 2'
_atom_sites_solution_hydrogens geom
_atom_sites_solution_primary direct
_atom_sites_solution_secondary difmap
_audit_creation_method SHELXL-97
_cell_angle_alpha 90.00
_cell_angle_beta 90.00
_cell_angle_gamma 90.00
_cell_formula_units_Z 2
_cell_length_a 11.244(2)
_cell_length_b 15.124(2)
_cell_length_c 10.302(2)
_cell_measurement_reflns_used 'reflections from 60 data frames'
_cell_measurement_temperature 203(2)
_cell_measurement_theta_max 28.29
_cell_measurement_theta_min 1.47
_cell_volume 1751.9(5)
_computing_cell_refinement 'Bruker SMART'
_computing_data_collection 'Bruker SMART'
_computing_data_reduction 'Bruker SHELXTL'
_computing_molecular_graphics 'Bruker SHELXTL'
_computing_publication_material 'Bruker SHELXTL'
_computing_structure_refinement 'SHELXL-97 (Sheldrick, 1997)'
_computing_structure_solution 'SHELXS-97 (Sheldrick, 1990)'
_diffrn_ambient_temperature 203(2)
_diffrn_measured_fraction_theta_full 1.000
_diffrn_measured_fraction_theta_max 1.000
_diffrn_measurement_device_type 'CCD area detector'
_diffrn_measurement_method 'phi and omega scans'
_diffrn_radiation_monochromator graphite
_diffrn_radiation_source 'fine-focus sealed tube'
_diffrn_radiation_type MoK\a
_diffrn_radiation_wavelength 0.71073
_diffrn_reflns_av_R_equivalents 0.0774
_diffrn_reflns_av_sigmaI/netI 0.1164
_diffrn_reflns_limit_h_max 14
_diffrn_reflns_limit_h_min -13
_diffrn_reflns_limit_k_max 18
_diffrn_reflns_limit_k_min 0
_diffrn_reflns_limit_l_max 12
_diffrn_reflns_limit_l_min 0
_diffrn_reflns_number 11357
_diffrn_reflns_theta_full 26.36
_diffrn_reflns_theta_max 26.36
_diffrn_reflns_theta_min 2.26
_diffrn_standards_decay_% <1
_diffrn_standards_number '50 standard frames at start and end'
_exptl_absorpt_coefficient_mu 2.938
_exptl_absorpt_correction_T_max 0.928080
_exptl_absorpt_correction_T_min 0.448147
_exptl_absorpt_correction_type multi-scan
_exptl_absorpt_process_details 'Blessing,R., Acta Cryst. (1995) A51 33-38.'
_exptl_crystal_colour orange
_exptl_crystal_density_diffrn 1.463
_exptl_crystal_density_method 'not measured'
_exptl_crystal_description block
_exptl_crystal_F_000 784
_exptl_crystal_size_max 0.3
_exptl_crystal_size_mid 0.1
_exptl_crystal_size_min 0.1
_refine_diff_density_max 0.622
_refine_diff_density_min -0.498
_refine_diff_density_rms 0.082
_refine_ls_abs_structure_details 'Flack H D (1983), Acta Cryst. A39, 876-881'
_refine_ls_abs_structure_Flack -0.023(11)
_refine_ls_extinction_method none
_refine_ls_goodness_of_fit_ref 1.020
_refine_ls_hydrogen_treatment mixed
_refine_ls_matrix_type full
_refine_ls_number_parameters 186
_refine_ls_number_reflns 3572
_refine_ls_number_restraints 0
_refine_ls_restrained_S_all 1.020
_refine_ls_R_factor_all 0.0567
_refine_ls_R_factor_gt 0.0343
_refine_ls_shift/su_max 0.036
_refine_ls_shift/su_mean 0.005
_refine_ls_structure_factor_coef Fsqd
_refine_ls_weighting_details 'calc w=1/[\s^2^(Fo^2^)+(0.0000P)^2^+0.0000P] where P=(Fo^2^+2Fc^2^)/3'
_refine_ls_weighting_scheme calc
_refine_ls_wR_factor_gt 0.0510
_refine_ls_wR_factor_ref 0.0531
_reflns_number_gt 2604
_reflns_number_total 3572
_reflns_threshold_expression >2sigma(I)
_cod_data_source_file om0109915.cif
_cod_data_source_block sg351
_cod_depositor_comments
;
The following automatic conversions were performed:

'_symmetry_cell_setting' value 'Orthorhombic' changed to
'orthorhombic' according to
/home/saulius/struct/CIF-dictionaries/cif_core.dic dictionary named
'cif_core.dic' version 2.4.1 from 2010-06-29.

Automatic conversion script
Id: cif_fix_values 1715 2011-07-08 13:25:40Z adriana 
;
_cod_original_cell_volume 1752.0(4)
_cod_original_sg_symbol_H-M P2(1)2(1)2
_cod_database_code 4076732

loop_
_symmetry_equiv_pos_as_xyz
'x, y, z'
'-x, -y, z'
'-x+1/2, y+1/2, -z'
'x+1/2, -y+1/2, -z'

loop_
_atom_site_label
_atom_site_type_symbol
_atom_site_fract_x
_atom_site_fract_y
_atom_site_fract_z
_atom_site_U_iso_or_equiv
_atom_site_adp_type
_atom_site_occupancy
_atom_site_symmetry_multiplicity
_atom_site_calc_flag
_atom_site_refinement_flags
Yb Yb 0.5000 0.5000 0.63852(3) 0.03719(10) Uani 1 2 d S
K K 0.22873(10) 0.77760(7) 0.36989(14) 0.0447(3) Uani 1 1 d .
N1 N 0.6725(4) 0.5411(3) 0.7578(5) 0.0398(13) Uani 1 1 d .
N2 N 0.4871(8) 0.6405(3) 0.5293(4) 0.0455(14) Uani 1 1 d .
O1 O 0.2265(5) 0.6267(3) 0.2344(5) 0.0772(15) Uani 1 1 d .
C1 C 0.5785(5) 0.6119(4) 0.9497(6) 0.062(2) Uani 1 1 d .
H1A H 0.5079 0.5871 0.9097 0.093 Uiso 1 1 calc R
H1B H 0.5692 0.6754 0.9585 0.093 Uiso 1 1 calc R
H1C H 0.5898 0.5857 1.0348 0.093 Uiso 1 1 calc R
C2 C 0.6824(5) 0.5929(3) 0.8683(7) 0.0395(13) Uani 1 1 d .
C3 C 0.7997(5) 0.6161(4) 0.8882(6) 0.0494(17) Uani 1 1 d .
H3A H 0.8296 0.6517 0.9555 0.059 Uiso 1 1 calc R
C4 C 0.8663(5) 0.5760(4) 0.7874(6) 0.0505(18) Uani 1 1 d .
H4A H 0.9492 0.5784 0.7760 0.061 Uiso 1 1 calc R
C5 C 0.7871(5) 0.5337(3) 0.7108(6) 0.0385(16) Uani 1 1 d .
C6 C 0.8110(5) 0.4819(4) 0.5886(6) 0.056(2) Uani 1 1 d .
H6A H 0.8954 0.4834 0.5693 0.083 Uiso 1 1 calc R
H6B H 0.7671 0.5080 0.5171 0.083 Uiso 1 1 calc R
H6C H 0.7858 0.4212 0.6006 0.083 Uiso 1 1 calc R
C7 C 0.3764(5) 0.7192(4) 0.7063(6) 0.065(2) Uani 1 1 d .
H7A H 0.3665 0.6591 0.7372 0.098 Uiso 1 1 calc R
H7B H 0.2989 0.7456 0.6918 0.098 Uiso 1 1 calc R
H7C H 0.4193 0.7535 0.7707 0.098 Uiso 1 1 calc R
C8 C 0.4446(5) 0.7185(4) 0.5824(6) 0.0471(17) Uani 1 1 d .
C9 C 0.4774(6) 0.7898(4) 0.5053(7) 0.061(2) Uani 1 1 d .
H9A H 0.4609 0.8499 0.5207 0.073 Uiso 1 1 calc R
C10 C 0.5400(5) 0.7544(4) 0.4002(7) 0.061(2) Uani 1 1 d .
H10A H 0.5733 0.7866 0.3311 0.073 Uiso 1 1 calc R
C11 C 0.5443(5) 0.6646(5) 0.4155(6) 0.0518(18) Uani 1 1 d .
C12 C 0.6018(6) 0.5966(5) 0.3299(6) 0.080(2) Uani 1 1 d .
H12A H 0.5907 0.5384 0.3673 0.120 Uiso 1 1 calc R
H12B H 0.6861 0.6091 0.3226 0.120 Uiso 1 1 calc R
H12C H 0.5657 0.5985 0.2444 0.120 Uiso 1 1 calc R
C13 C 0.3042(6) 0.6234(5) 0.1279(10) 0.083(2) Uani 1 1 d .
H13A H 0.3499 0.5682 0.1279 0.100 Uiso 1 1 calc R
H13B H 0.3596 0.6734 0.1293 0.100 Uiso 1 1 calc R
C14 C 0.2234(10) 0.6282(5) 0.0101(8) 0.095(3) Uani 1 1 d .
H14A H 0.2241 0.6878 -0.0273 0.114 Uiso 1 1 calc R
H14B H 0.2487 0.5859 -0.0564 0.114 Uiso 1 1 calc R
C15 C 0.1037(8) 0.6057(6) 0.0589(11) 0.107(3) Uani 1 1 d .
H15A H 0.0689 0.5568 0.0093 0.129 Uiso 1 1 calc R
H15B H 0.0504 0.6568 0.0545 0.129 Uiso 1 1 calc R
C16 C 0.1262(7) 0.5791(6) 0.1968(9) 0.092(3) Uani 1 1 d .
H16A H 0.0580 0.5941 0.2517 0.111 Uiso 1 1 calc R
H16B H 0.1409 0.5154 0.2029 0.111 Uiso 1 1 calc R

loop_
_atom_site_aniso_label
_atom_site_aniso_U_11
_atom_site_aniso_U_22
_atom_site_aniso_U_33
_atom_site_aniso_U_23
_atom_site_aniso_U_13
_atom_site_aniso_U_12
Yb 0.04235(17) 0.03240(16) 0.03681(16) 0.000 0.000 -0.0050(4)
K 0.0462(7) 0.0431(7) 0.0446(8) -0.0019(8) 0.0034(8) -0.0045(6)
N1 0.027(3) 0.039(3) 0.054(3) 0.002(2) 0.003(2) 0.003(2)
N2 0.045(4) 0.046(3) 0.045(3) 0.009(2) -0.007(4) -0.015(4)
O1 0.070(4) 0.090(4) 0.071(4) -0.031(3) 0.002(3) -0.022(3)
C1 0.063(5) 0.073(5) 0.049(5) -0.008(4) 0.003(4) 0.014(4)
C2 0.040(3) 0.039(3) 0.039(4) 0.003(4) -0.006(4) 0.006(3)
C3 0.049(4) 0.050(4) 0.050(5) 0.006(3) -0.014(4) 0.003(3)
C4 0.033(4) 0.061(5) 0.057(5) 0.009(4) -0.013(3) 0.002(3)
C5 0.040(4) 0.036(4) 0.039(4) 0.006(3) -0.002(3) 0.007(3)
C6 0.048(3) 0.036(6) 0.083(5) -0.006(4) 0.004(3) 0.004(3)
C7 0.062(5) 0.059(5) 0.074(5) 0.001(4) -0.011(4) -0.002(4)
C8 0.038(4) 0.047(4) 0.056(4) 0.015(3) -0.011(3) -0.003(3)
C9 0.040(6) 0.052(4) 0.091(5) 0.028(4) -0.017(4) -0.006(4)
C10 0.056(5) 0.058(5) 0.069(5) 0.039(4) -0.010(4) -0.015(3)
C11 0.047(4) 0.065(5) 0.044(4) 0.007(4) -0.017(3) -0.015(3)
C12 0.110(6) 0.079(6) 0.051(6) 0.001(4) 0.002(5) -0.031(5)
C13 0.062(5) 0.079(5) 0.109(7) -0.026(6) 0.021(6) 0.005(4)
C14 0.151(10) 0.077(6) 0.058(6) -0.010(5) 0.023(7) 0.001(6)
C15 0.077(7) 0.128(8) 0.116(9) -0.043(7) -0.027(7) 0.022(6)
C16 0.072(6) 0.117(8) 0.088(7) -0.019(6) 0.015(5) -0.034(5)

loop_
_atom_type_symbol
_atom_type_description
_atom_type_scat_dispersion_real
_atom_type_scat_dispersion_imag
_atom_type_scat_source
C C 0.0033 0.0016 'International Tables Vol C Tables 4.2.6.8 and 6.1.1.4'
H H 0.0000 0.0000 'International Tables Vol C Tables 4.2.6.8 and 6.1.1.4'
N N 0.0061 0.0033 'International Tables Vol C Tables 4.2.6.8 and 6.1.1.4'
O O 0.0106 0.0060 'International Tables Vol C Tables 4.2.6.8 and 6.1.1.4'
K K 0.2009 0.2494 'International Tables Vol C Tables 4.2.6.8 and 6.1.1.4'
Yb Yb -0.3850 5.5486 'International Tables Vol C Tables 4.2.6.8 and 6.1.1.4'

loop_
_geom_angle_atom_site_label_1
_geom_angle_atom_site_label_2
_geom_angle_atom_site_label_3
_geom_angle
_geom_angle_site_symmetry_1
_geom_angle_site_symmetry_3
N1 Yb N1 117.8(2) . 2_665
N1 Yb N2 115.0(2) . 2_665
N1 Yb N2 93.4(2) 2_665 2_665
N1 Yb N2 93.4(2) . .
N1 Yb N2 115.0(2) 2_665 .
N2 Yb N2 124.3(2) 2_665 .
N1 Yb K 46.22(11) . 4_566
N1 Yb K 135.48(11) 2_665 4_566
N2 Yb K 130.90(18) 2_665 4_566
N2 Yb K 47.64(18) . 4_566
N1 Yb K 135.48(11) . 3_546
N1 Yb K 46.22(11) 2_665 3_546
N2 Yb K 47.64(18) 2_665 3_546
N2 Yb K 130.90(18) . 3_546
K Yb K 177.66(4) 4_566 3_546
O1 K C5 131.25(17) . 4_466
O1 K N1 122.03(15) . 4_466
C5 K N1 25.93(11) 4_466 4_466
O1 K C9 106.94(19) . .
C5 K C9 82.74(16) 4_466 .
N1 K C9 108.56(14) 4_466 .
O1 K C4 109.63(17) . 4_466
C5 K C4 25.12(13) 4_466 4_466
N1 K C4 42.41(13) 4_466 4_466
C9 K C4 75.46(16) . 4_466
O1 K C11 126.57(18) . 4_466
C5 K C11 94.21(17) 4_466 4_466
N1 K C11 85.32(15) 4_466 4_466
C9 K C11 104.97(19) . 4_466
C4 K C11 119.25(17) 4_466 4_466
O1 K N2 119.84(16) . 4_466
C5 K N2 84.70(15) 4_466 4_466
N1 K N2 67.55(11) 4_466 4_466
C9 K N2 126.7(2) . 4_466
C4 K N2 108.40(14) 4_466 4_466
C11 K N2 25.36(12) 4_466 4_466
O1 K C2 96.97(16) . 4_466
C5 K C2 41.21(15) 4_466 4_466
N1 K C2 25.43(13) 4_466 4_466
C9 K C2 116.96(15) . 4_466
C4 K C2 41.50(14) 4_466 4_466
C11 K C2 105.21(16) 4_466 4_466
N2 K C2 82.61(13) 4_466 4_466
O1 K C10 104.46(18) . 4_466
C5 K C10 118.97(17) 4_466 4_466
N1 K C10 108.08(14) 4_466 4_466
C9 K C10 105.66(14) . 4_466
C4 K C10 143.95(17) 4_466 4_466
C11 K C10 24.77(14) 4_466 4_466
N2 K C10 41.42(12) 4_466 4_466
C2 K C10 123.53(15) 4_466 4_466
O1 K C3 89.86(17) . 4_466
C5 K C3 41.42(16) 4_466 4_466
N1 K C3 42.04(14) 4_466 4_466
C9 K C3 96.75(16) . 4_466
C4 K C3 25.73(13) 4_466 4_466
C11 K C3 127.28(17) 4_466 4_466
N2 K C3 106.84(13) 4_466 4_466
C2 K C3 24.94(12) 4_466 4_466
C10 K C3 148.20(15) 4_466 4_466
O1 K C8 94.90(18) . 4_466
C5 K C8 103.75(17) 4_466 4_466
N1 K C8 81.21(14) 4_466 4_466
C9 K C8 144.48(19) . 4_466
C4 K C8 123.42(16) 4_466 4_466
C11 K C8 40.45(17) 4_466 4_466
N2 K C8 25.01(14) 4_466 4_466
C2 K C8 86.81(15) 4_466 4_466
C10 K C8 40.44(16) 4_466 4_466
C3 K C8 111.27(16) 4_466 4_466
O1 K C9 86.03(18) . 4_466
C5 K C9 125.91(16) 4_466 4_466
N1 K C9 105.43(14) 4_466 4_466
C9 K C9 127.99(5) . 4_466
C4 K C9 147.83(16) 4_466 4_466
C11 K C9 40.75(17) 4_466 4_466
N2 K C9 41.40(14) 4_466 4_466
C2 K C9 110.73(15) 4_466 4_466
C10 K C9 24.89(13) 4_466 4_466
C3 K C9 134.24(17) 4_466 4_466
C8 K C9 24.67(13) 4_466 4_466
C2 N1 C5 105.0(4) . .
C2 N1 Yb 129.6(3) . .
C5 N1 Yb 124.0(4) . .
C2 N1 K 80.4(3) . 4_566
C5 N1 K 74.5(3) . 4_566
Yb N1 K 100.23(15) . 4_566
C11 N2 C8 105.7(5) . .
C11 N2 Yb 126.8(5) . .
C8 N2 Yb 126.0(4) . .
C11 N2 K 77.1(4) . 4_566
C8 N2 K 80.4(4) . 4_566
Yb N2 K 98.1(2) . 4_566
C16 O1 C13 105.5(5) . .
C16 O1 K 126.4(5) . .
C13 O1 K 115.6(4) . .
N1 C2 C3 110.0(5) . .
N1 C2 C1 121.1(5) . .
C3 C2 C1 128.8(6) . .
N1 C2 K 74.2(3) . 4_566
C3 C2 K 78.5(4) . 4_566
C1 C2 K 116.8(4) . 4_566
C2 C3 C4 106.7(6) . .
C2 C3 K 76.5(4) . 4_566
C4 C3 K 74.8(3) . 4_566
C5 C4 C3 106.4(5) . .
C5 C4 K 73.1(3) . 4_566
C3 C4 K 79.4(3) . 4_566
C4 C5 N1 111.9(5) . .
C4 C5 C6 128.1(6) . .
N1 C5 C6 120.1(5) . .
C4 C5 K 81.8(3) . 4_566
N1 C5 K 79.6(3) . 4_566
C6 C5 K 107.3(3) . 4_566
C9 C8 N2 110.1(6) . .
C9 C8 C7 128.4(7) . .
N2 C8 C7 121.5(6) . .
C9 C8 K 79.1(4) . 4_566
N2 C8 K 74.6(4) . 4_566
C7 C8 K 112.3(4) . 4_566
C9 C8 K 67.4(3) . .
N2 C8 K 102.5(4) . .
C7 C8 K 100.5(3) . .
K C8 K 143.2(2) 4_566 .
C8 C9 C10 106.2(6) . .
C8 C9 K 88.4(4) . .
C10 C9 K 94.7(4) . .
C8 C9 K 76.3(3) . 4_566
C10 C9 K 75.5(4) . 4_566
K C9 K 158.3(2) . 4_566
C11 C10 C9 108.0(6) . .
C11 C10 K 75.1(3) . 4_566
C9 C10 K 79.6(4) . 4_566
C11 C10 K 98.3(4) . .
C9 C10 K 62.1(3) . .
K C10 K 137.2(2) 4_566 .
C10 C11 N2 110.0(6) . .
C10 C11 C12 128.9(6) . .
N2 C11 C12 121.1(6) . .
C10 C11 K 80.2(4) . 4_566
N2 C11 K 77.6(4) . 4_566
C12 C11 K 108.6(4) . 4_566
O1 C13 C14 104.5(6) . .
O1 C13 K 43.3(3) . .
C14 C13 K 113.0(5) . .
C15 C14 C13 105.2(7) . .
C14 C15 C16 103.4(7) . .
O1 C16 C15 105.2(7) . .

loop_
_geom_bond_atom_site_label_1
_geom_bond_atom_site_label_2
_geom_bond_distance
_geom_bond_site_symmetry_2
Yb N1 2.378(4) .
Yb N1 2.378(4) 2_665
Yb N2 2.409(4) 2_665
Yb N2 2.409(4) .
Yb K 4.2351(12) 4_566
Yb K 4.2351(12) 3_546
K O1 2.675(5) .
K C5 3.044(5) 4_466
K N1 3.107(4) 4_466
K C9 3.130(7) .
K C4 3.149(6) 4_466
K C11 3.155(6) 4_466
K N2 3.161(8) 4_466
K C2 3.183(6) 4_466
K C10 3.217(6) 4_466
K C3 3.208(6) 4_466
K C8 3.233(5) 4_466
K C9 3.268(7) 4_466
N1 C2 1.387(7) .
N1 C5 1.381(6) .
N1 K 3.107(4) 4_566
N2 C11 1.386(7) .
N2 C8 1.386(7) .
N2 K 3.161(8) 4_566
O1 C16 1.393(8) .
O1 C13 1.404(8) .
C1 C2 1.466(7) .
C2 C3 1.380(7) .
C2 K 3.183(6) 4_566
C3 C4 1.416(8) .
C3 K 3.208(6) 4_566
C4 C5 1.351(7) .
C4 K 3.149(6) 4_566
C5 C6 1.507(7) .
C5 K 3.044(5) 4_566
C7 C8 1.489(8) .
C8 C9 1.389(7) .
C8 K 3.233(5) 4_566
C9 C10 1.399(8) .
C9 K 3.268(7) 4_566
C10 C11 1.368(7) .
C10 K 3.217(6) 4_566
C11 C12 1.501(8) .
C11 K 3.155(6) 4_566
C13 C14 1.517(10) .
C14 C15 1.476(11) .
C15 C16 1.497(10) .
